data_1515799
loop_
_publ_author_name
'Peng, Yang'
'Fischer, Roland C.'
'Merrill, W. Alexander'
'Fischer, Jelena'
'Pu, Lihung'
'Ellis, Bobby D.'
'Fettinger, James C.'
'Herber, Rolfe H.'
'Power, Philip P.'

_publ_section_title
;
 Substituent effects in ditetrel alkyne analogues: multiple vs. single
 bonded isomers
;
_journal_issue 4
_journal_name_full 'Chemical Science'
_journal_page_first 461
_journal_paper_doi 10.1039/c0sc00240b
_journal_volume 1
_journal_year 2010
_chemical_formula_moiety 'C62 H78 O2 Sn2, 2(C7 H8)'
_chemical_formula_sum 'C76 H94 O2 Sn2'
_chemical_formula_weight 1276.89
_chemical_name_systematic
;
?
;
_space_group_IT_number 2
_symmetry_cell_setting triclinic
_symmetry_space_group_name_Hall '-P 1'
_symmetry_space_group_name_H-M 'P -1'
_atom_sites_solution_hydrogens geom
_atom_sites_solution_primary direct
_atom_sites_solution_secondary difmap
_audit_creation_method SHELXL-97
_cell_angle_alpha 96.444(3)
_cell_angle_beta 97.785(3)
_cell_angle_gamma 114.634(3)
_cell_formula_units_Z 1
_cell_length_a 10.851(2)
_cell_length_b 12.507(2)
_cell_length_c 13.880(3)
_cell_measurement_reflns_used 7309
_cell_measurement_temperature 90(2)
_cell_measurement_theta_max 27.50
_cell_measurement_theta_min 2.14
_cell_volume 1666.5(5)
_computing_cell_refinement 'SAINT (7.23A) (Bruker, 2006)'
_computing_data_collection 'SMART (Version 5.054) (Bruker, 2002)'
_computing_data_reduction 'SAINT (7.23A) (Bruker, 2006)'
_computing_molecular_graphics 'SHELXTL 5.1, XP (Sheldrick, 1994)'
_computing_publication_material SHELXL97
_computing_structure_refinement 'SHELXL-97 (Sheldrick, 2008)'
_computing_structure_solution 'SHELXS-97 (Sheldrick, 2008)'
_diffrn_ambient_temperature 90(2)
_diffrn_measured_fraction_theta_full 0.933
_diffrn_measured_fraction_theta_max 0.933
_diffrn_measurement_device_type 'Bruker SMART1000 CCD'
_diffrn_measurement_method '\w and \f'
_diffrn_radiation_monochromator graphite
_diffrn_radiation_source 'fine-focus sealed tube'
_diffrn_radiation_type MoK\a
_diffrn_radiation_wavelength 0.71073
_diffrn_reflns_av_R_equivalents 0.0000
_diffrn_reflns_av_sigmaI/netI 0.0406
_diffrn_reflns_limit_h_max 13
_diffrn_reflns_limit_h_min -14
_diffrn_reflns_limit_k_max 16
_diffrn_reflns_limit_k_min -16
_diffrn_reflns_limit_l_max 18
_diffrn_reflns_limit_l_min 0
_diffrn_reflns_number 7273
_diffrn_reflns_theta_full 27.54
_diffrn_reflns_theta_max 27.54
_diffrn_reflns_theta_min 1.51
_exptl_absorpt_coefficient_mu 0.793
_exptl_absorpt_correction_T_max 0.9108
_exptl_absorpt_correction_T_min 0.6349
_exptl_absorpt_correction_type multi-scan
_exptl_absorpt_process_details 'TWINABS V1.05 (Sheldrick, 2003)'
_exptl_crystal_colour Green
_exptl_crystal_density_diffrn 1.272
_exptl_crystal_density_method 'not measured'
_exptl_crystal_description Plate
_exptl_crystal_F_000 666
_exptl_crystal_size_max 0.63
_exptl_crystal_size_mid 0.32
_exptl_crystal_size_min 0.12
_refine_diff_density_max 1.978
_refine_diff_density_min -1.739
_refine_diff_density_rms 0.165
_refine_ls_extinction_method none
_refine_ls_goodness_of_fit_ref 1.163
_refine_ls_hydrogen_treatment constr
_refine_ls_matrix_type full
_refine_ls_number_parameters 373
_refine_ls_number_reflns 7273
_refine_ls_number_restraints 6
_refine_ls_restrained_S_all 1.164
_refine_ls_R_factor_all 0.0662
_refine_ls_R_factor_gt 0.0623
_refine_ls_shift/su_max 0.001
_refine_ls_shift/su_mean 0.000
_refine_ls_structure_factor_coef Fsqd
_refine_ls_weighting_details 'calc w=1/[\s^2^(Fo^2^)+(0.0492P)^2^+13.5877P] where P=(Fo^2^+2Fc^2^)/3'
_refine_ls_weighting_scheme calc
_refine_ls_wR_factor_gt 0.1678
_refine_ls_wR_factor_ref 0.1696
_reflns_number_gt 6857
_reflns_number_total 7273
_reflns_threshold_expression >2sigma(I)
_cod_data_source_file c0sc00240b.txt
_cod_data_source_block tw52s
_cod_depositor_comments
;
The following automatic conversions were performed:

'_symmetry_cell_setting' value 'Triclinic' changed to 'triclinic'
according to
/usr/data/users/saulius/automatic-downloads/retrospective/RSC/lib/dictionaries/cif_core.dic
dictionary named 'cif_core.dic' version 2.4.2 from
2011-04-26.

'_exptl_absorpt_correction_type' value 'Multi-scan'
changed to 'multi-scan' according to
/usr/data/users/saulius/automatic-downloads/retrospective/RSC/lib/dictionaries/cif_core.dic
dictionary named 'cif_core.dic' version 2.4.2 from 2011-04-26.

Automatic conversion script
Id: cif_fix_values 2281 2013-09-26 08:29:07Z andrius 
;
_cod_original_cell_volume 1666.5(6)
_cod_database_code 1515799

loop_
_symmetry_equiv_pos_as_xyz
'x, y, z'
'-x, -y, -z'

loop_
_atom_site_label
_atom_site_type_symbol
_atom_site_fract_x
_atom_site_fract_y
_atom_site_fract_z
_atom_site_U_iso_or_equiv
_atom_site_adp_type
_atom_site_occupancy
_atom_site_symmetry_multiplicity
_atom_site_calc_flag
_atom_site_refinement_flags
Sn1 Sn 0.94861(6) 0.89425(5) 0.94080(4) 0.01656(13) Uani 1 1 d .
O1 O 0.9131(6) 0.8097(5) 0.4770(4) 0.0222(12) Uani 1 1 d .
C1 C 0.9382(7) 0.8694(7) 0.7825(5) 0.0156(14) Uani 1 1 d .
C2 C 0.9908(7) 0.9650(7) 0.7304(6) 0.0138(14) Uani 1 1 d .
C3 C 0.9799(7) 0.9396(7) 0.6287(6) 0.0152(15) Uani 1 1 d .
H3 H 1.0155 1.0036 0.5939 0.018 Uiso 1 1 calc R
C4 C 0.9177(7) 0.8219(7) 0.5768(5) 0.0148(13) Uani 1 1 d .
C5 C 0.8659(8) 0.7275(7) 0.6273(6) 0.0176(15) Uani 1 1 d .
H5 H 0.8235 0.6469 0.5927 0.021 Uiso 1 1 calc R
C6 C 0.8772(7) 0.7528(7) 0.7291(6) 0.0147(14) Uani 1 1 d .
C7 C 0.8571(9) 0.6916(8) 0.4212(6) 0.0276(19) Uani 1 1 d .
H7A H 0.9151 0.6527 0.4430 0.041 Uiso 1 1 calc R
H7B H 0.8547 0.6949 0.3508 0.041 Uiso 1 1 calc R
H7C H 0.7630 0.6456 0.4312 0.041 Uiso 1 1 calc R
C8 C 0.8190(7) 0.6481(6) 0.7824(5) 0.0130(14) Uani 1 1 d U
C9 C 0.6823(8) 0.6064(7) 0.7950(6) 0.0161(15) Uani 1 1 d .
C10 C 0.6305(9) 0.5088(8) 0.8452(6) 0.0237(17) Uani 1 1 d .
H10 H 0.5383 0.4800 0.8556 0.028 Uiso 1 1 calc R
C11 C 0.7120(9) 0.4551(6) 0.8790(6) 0.0201(15) Uani 1 1 d .
H11 H 0.6750 0.3882 0.9105 0.024 Uiso 1 1 calc R
C12 C 0.8466(9) 0.4988(7) 0.8668(7) 0.0233(17) Uani 1 1 d .
H12 H 0.9023 0.4620 0.8911 0.028 Uiso 1 1 calc R
C13 C 0.9039(8) 0.5962(7) 0.8197(6) 0.0181(15) Uani 1 1 d .
C14 C 0.5859(8) 0.6605(7) 0.7569(6) 0.0203(16) Uani 1 1 d .
H14 H 0.6404 0.7298 0.7266 0.024 Uiso 1 1 calc R
C15 C 0.5325(10) 0.7068(9) 0.8388(7) 0.031(2) Uani 1 1 d .
H15A H 0.4677 0.6392 0.8635 0.047 Uiso 1 1 calc R
H15B H 0.4848 0.7525 0.8133 0.047 Uiso 1 1 calc R
H15C H 0.6102 0.7589 0.8929 0.047 Uiso 1 1 calc R
C16 C 0.4664(9) 0.5687(8) 0.6759(7) 0.030(2) Uani 1 1 d .
H16A H 0.5036 0.5427 0.6222 0.045 Uiso 1 1 calc R
H16B H 0.4077 0.6051 0.6500 0.045 Uiso 1 1 calc R
H16C H 0.4115 0.4994 0.7036 0.045 Uiso 1 1 calc R
C17 C 1.0536(8) 0.6425(7) 0.8078(6) 0.0174(15) Uani 1 1 d .
H17 H 1.0799 0.7205 0.7847 0.021 Uiso 1 1 calc R
C18 C 1.0667(11) 0.5546(9) 0.7277(7) 0.032(2) Uani 1 1 d .
H18A H 1.1646 0.5800 0.7253 0.047 Uiso 1 1 calc R
H18B H 1.0163 0.5536 0.6632 0.047 Uiso 1 1 calc R
H18C H 1.0277 0.4740 0.7434 0.047 Uiso 1 1 calc R
C19 C 1.1532(9) 0.6645(10) 0.9044(7) 0.031(2) Uani 1 1 d .
H19A H 1.1369 0.7140 0.9563 0.047 Uiso 1 1 calc R
H19B H 1.2487 0.7059 0.8953 0.047 Uiso 1 1 calc R
H19C H 1.1382 0.5876 0.9237 0.047 Uiso 1 1 calc R
C20 C 1.0606(8) 1.0920(7) 0.7864(6) 0.0166(15) Uani 1 1 d .
C21 C 1.2014(8) 1.1459(7) 0.8245(6) 0.0166(14) Uani 1 1 d .
C22 C 1.2620(9) 1.2641(7) 0.8780(6) 0.0207(16) Uani 1 1 d .
H22 H 1.3583 1.3024 0.9060 0.025 Uiso 1 1 calc R
C23 C 1.1816(10) 1.3256(7) 0.8903(6) 0.0256(19) Uani 1 1 d .
H23 H 1.2239 1.4063 0.9247 0.031 Uiso 1 1 calc R
C24 C 1.0428(9) 1.2702(7) 0.8531(6) 0.0234(17) Uani 1 1 d .
H24 H 0.9890 1.3123 0.8640 0.028 Uiso 1 1 calc R
C25 C 0.9774(8) 1.1531(7) 0.7992(6) 0.0177(15) Uani 1 1 d .
C26 C 1.2935(8) 1.0845(8) 0.8079(6) 0.0206(16) Uani 1 1 d .
H26 H 1.2306 0.9978 0.7819 0.025 Uiso 1 1 calc R
C27 C 1.3715(9) 1.1314(9) 0.7272(7) 0.029(2) Uani 1 1 d .
H27A H 1.3054 1.1207 0.6672 0.044 Uiso 1 1 calc R
H27B H 1.4252 1.0872 0.7130 0.044 Uiso 1 1 calc R
H27C H 1.4342 1.2167 0.7495 0.044 Uiso 1 1 calc R
C28 C 1.3882(9) 1.0905(9) 0.9015(7) 0.031(2) Uani 1 1 d .
H28A H 1.4596 1.1730 0.9250 0.047 Uiso 1 1 calc R
H28B H 1.4321 1.0377 0.8875 0.047 Uiso 1 1 calc R
H28C H 1.3339 1.0647 0.9527 0.047 Uiso 1 1 calc R
C29 C 0.8240(8) 1.0960(7) 0.7527(6) 0.0187(15) Uani 1 1 d .
H29 H 0.7929 1.0078 0.7338 0.022 Uiso 1 1 calc R
C30 C 0.7995(10) 1.1422(9) 0.6591(7) 0.034(2) Uani 1 1 d .
H30A H 0.8393 1.2298 0.6742 0.051 Uiso 1 1 calc R
H30B H 0.6998 1.1093 0.6331 0.051 Uiso 1 1 calc R
H30C H 0.8436 1.1175 0.6097 0.051 Uiso 1 1 calc R
C31 C 0.7388(9) 1.1151(10) 0.8242(7) 0.035(2) Uani 1 1 d .
H31A H 0.7541 1.0824 0.8832 0.053 Uiso 1 1 calc R
H31B H 0.6405 1.0743 0.7925 0.053 Uiso 1 1 calc R
H31C H 0.7665 1.2010 0.8434 0.053 Uiso 1 1 calc R
C41 C 0.3303(9) 0.7724(7) 0.5600(6) 0.0218(16) Uani 1 1 d .
C42 C 0.2716(9) 0.6739(7) 0.4843(7) 0.0265(17) Uani 1 1 d .
H42 H 0.1740 0.6271 0.4694 0.032 Uiso 1 1 calc R
C43 C 0.3541(13) 0.6422(9) 0.4292(7) 0.039(3) Uani 1 1 d .
H43 H 0.3125 0.5755 0.3760 0.047 Uiso 1 1 calc R
C44 C 0.4937(12) 0.7068(10) 0.4517(9) 0.042(3) Uani 1 1 d .
H44 H 0.5494 0.6842 0.4148 0.050 Uiso 1 1 calc R
C45 C 0.5558(10) 0.8054(10) 0.5280(8) 0.038(2) Uani 1 1 d .
H45 H 0.6535 0.8511 0.5429 0.046 Uiso 1 1 calc R
C46 C 0.4723(9) 0.8371(8) 0.5832(7) 0.029(2) Uani 1 1 d .
H46 H 0.5141 0.9035 0.6367 0.035 Uiso 1 1 calc R
C47 C 0.2412(10) 0.8109(10) 0.6153(8) 0.037(2) Uani 1 1 d .
H47A H 0.2990 0.8697 0.6751 0.055 Uiso 1 1 calc R
H47B H 0.1709 0.7410 0.6339 0.055 Uiso 1 1 calc R
H47C H 0.1957 0.8470 0.5730 0.055 Uiso 1 1 calc R

loop_
_atom_site_aniso_label
_atom_site_aniso_U_11
_atom_site_aniso_U_22
_atom_site_aniso_U_33
_atom_site_aniso_U_23
_atom_site_aniso_U_13
_atom_site_aniso_U_12
Sn1 0.0223(3) 0.01337(19) 0.01114(19) 0.00114(18) 0.00362(17) 0.0053(2)
O1 0.029(3) 0.018(3) 0.014(3) 0.001(2) 0.004(2) 0.005(2)
C1 0.018(4) 0.016(3) 0.016(3) 0.004(3) 0.005(3) 0.011(3)
C2 0.015(3) 0.015(4) 0.014(4) 0.008(3) 0.002(3) 0.008(3)
C3 0.012(3) 0.015(4) 0.016(4) 0.001(3) 0.002(3) 0.005(3)
C4 0.015(3) 0.017(3) 0.012(3) 0.002(3) 0.002(3) 0.007(3)
C5 0.019(4) 0.012(3) 0.019(4) 0.003(3) 0.003(3) 0.005(3)
C6 0.012(3) 0.013(3) 0.021(4) 0.007(3) 0.005(3) 0.006(3)
C7 0.033(5) 0.020(4) 0.017(4) -0.006(3) 0.002(3) 0.002(4)
C8 0.015(2) 0.010(2) 0.010(2) -0.0015(15) -0.0001(15) 0.0034(16)
C9 0.016(3) 0.014(4) 0.012(4) -0.003(3) -0.004(3) 0.004(3)
C10 0.027(4) 0.022(4) 0.018(4) 0.001(3) 0.003(3) 0.008(3)
C11 0.027(4) 0.011(3) 0.020(4) 0.008(3) 0.008(3) 0.003(3)
C12 0.030(4) 0.016(4) 0.026(5) 0.005(3) 0.003(3) 0.013(3)
C13 0.021(4) 0.015(3) 0.017(4) 0.000(3) 0.003(3) 0.007(3)
C14 0.016(4) 0.019(4) 0.026(4) 0.006(3) 0.002(3) 0.009(3)
C15 0.030(5) 0.041(5) 0.030(5) 0.005(4) 0.009(4) 0.022(4)
C16 0.028(5) 0.025(4) 0.031(5) 0.003(4) -0.005(4) 0.010(4)
C17 0.019(4) 0.017(4) 0.020(4) 0.003(3) 0.002(3) 0.012(3)
C18 0.039(5) 0.034(5) 0.033(5) 0.013(4) 0.018(4) 0.022(4)
C19 0.021(4) 0.047(5) 0.025(4) 0.006(4) -0.001(3) 0.015(4)
C20 0.029(4) 0.013(3) 0.013(4) 0.008(3) 0.005(3) 0.013(3)
C21 0.020(4) 0.014(3) 0.016(4) 0.003(3) 0.008(3) 0.006(3)
C22 0.025(4) 0.015(4) 0.017(4) 0.000(3) 0.002(3) 0.006(3)
C23 0.046(5) 0.016(4) 0.014(4) 0.005(3) 0.007(4) 0.011(4)
C24 0.036(5) 0.015(4) 0.028(4) 0.008(3) 0.010(4) 0.016(4)
C25 0.019(4) 0.017(4) 0.019(4) 0.004(3) 0.005(3) 0.009(3)
C26 0.014(4) 0.030(4) 0.016(4) 0.002(3) 0.003(3) 0.009(3)
C27 0.025(4) 0.038(5) 0.025(5) 0.010(4) 0.012(4) 0.011(4)
C28 0.029(5) 0.041(6) 0.029(5) 0.009(4) 0.007(4) 0.019(4)
C29 0.020(4) 0.023(4) 0.016(4) 0.006(3) 0.003(3) 0.012(3)
C30 0.028(5) 0.038(5) 0.034(5) 0.019(4) 0.001(4) 0.011(4)
C31 0.024(4) 0.052(6) 0.033(5) 0.007(5) 0.004(4) 0.019(4)
C41 0.028(4) 0.020(4) 0.023(4) 0.009(3) 0.006(3) 0.014(3)
C42 0.025(4) 0.022(4) 0.028(4) 0.004(3) 0.000(3) 0.008(3)
C43 0.073(8) 0.025(5) 0.018(4) 0.002(4) 0.006(4) 0.022(5)
C44 0.060(7) 0.042(6) 0.051(7) 0.026(5) 0.037(6) 0.036(6)
C45 0.028(5) 0.037(5) 0.060(7) 0.019(5) 0.023(5) 0.018(4)
C46 0.024(4) 0.026(5) 0.033(5) 0.002(4) 0.002(3) 0.009(4)
C47 0.028(5) 0.037(5) 0.055(6) 0.014(5) 0.019(4) 0.020(4)

loop_
_atom_type_symbol
_atom_type_description
_atom_type_scat_dispersion_real
_atom_type_scat_dispersion_imag
_atom_type_scat_source
C C 0.0033 0.0016 'International Tables Vol C Tables 4.2.6.8 and 6.1.1.4'
H H 0.0000 0.0000 'International Tables Vol C Tables 4.2.6.8 and 6.1.1.4'
O O 0.0106 0.0060 'International Tables Vol C Tables 4.2.6.8 and 6.1.1.4'
Sn Sn -0.6537 1.4246 'International Tables Vol C Tables 4.2.6.8 and 6.1.1.4'

loop_
_geom_angle_atom_site_label_1
_geom_angle_atom_site_label_2
_geom_angle_atom_site_label_3
_geom_angle
_geom_angle_site_symmetry_3
C1 Sn1 Sn1 124.2(2) 2_777
C4 O1 C7 117.5(6) .
C6 C1 C2 118.2(6) .
C6 C1 Sn1 117.9(6) .
C2 C1 Sn1 123.9(5) .
C3 C2 C1 119.4(7) .
C3 C2 C20 121.0(7) .
C1 C2 C20 119.5(7) .
C2 C3 C4 121.2(7) .
C2 C3 H3 119.4 .
C4 C3 H3 119.4 .
O1 C4 C3 115.2(7) .
O1 C4 C5 125.1(7) .
C3 C4 C5 119.8(7) .
C6 C5 C4 119.0(7) .
C6 C5 H5 120.5 .
C4 C5 H5 120.5 .
C5 C6 C1 122.3(7) .
C5 C6 C8 117.9(7) .
C1 C6 C8 119.7(7) .
O1 C7 H7A 109.5 .
O1 C7 H7B 109.5 .
H7A C7 H7B 109.5 .
O1 C7 H7C 109.5 .
H7A C7 H7C 109.5 .
H7B C7 H7C 109.5 .
C9 C8 C13 121.0(7) .
C9 C8 C6 119.2(6) .
C13 C8 C6 119.8(6) .
C8 C9 C10 118.1(7) .
C8 C9 C14 123.2(7) .
C10 C9 C14 118.8(7) .
C11 C10 C9 121.1(8) .
C11 C10 H10 119.5 .
C9 C10 H10 119.5 .
C12 C11 C10 119.7(7) .
C12 C11 H11 120.1 .
C10 C11 H11 120.1 .
C11 C12 C13 121.7(7) .
C11 C12 H12 119.2 .
C13 C12 H12 119.2 .
C12 C13 C8 118.4(7) .
C12 C13 C17 120.2(7) .
C8 C13 C17 121.4(7) .
C15 C14 C16 111.0(7) .
C15 C14 C9 112.4(7) .
C16 C14 C9 110.0(7) .
C15 C14 H14 107.8 .
C16 C14 H14 107.8 .
C9 C14 H14 107.8 .
C14 C15 H15A 109.5 .
C14 C15 H15B 109.5 .
H15A C15 H15B 109.5 .
C14 C15 H15C 109.5 .
H15A C15 H15C 109.5 .
H15B C15 H15C 109.5 .
C14 C16 H16A 109.5 .
C14 C16 H16B 109.5 .
H16A C16 H16B 109.5 .
C14 C16 H16C 109.5 .
H16A C16 H16C 109.5 .
H16B C16 H16C 109.5 .
C13 C17 C19 112.7(7) .
C13 C17 C18 109.7(7) .
C19 C17 C18 110.6(7) .
C13 C17 H17 107.9 .
C19 C17 H17 107.9 .
C18 C17 H17 107.9 .
C17 C18 H18A 109.5 .
C17 C18 H18B 109.5 .
H18A C18 H18B 109.5 .
C17 C18 H18C 109.5 .
H18A C18 H18C 109.5 .
H18B C18 H18C 109.5 .
C17 C19 H19A 109.5 .
C17 C19 H19B 109.5 .
H19A C19 H19B 109.5 .
C17 C19 H19C 109.5 .
H19A C19 H19C 109.5 .
H19B C19 H19C 109.5 .
C21 C20 C25 121.8(7) .
C21 C20 C2 120.3(6) .
C25 C20 C2 118.0(7) .
C20 C21 C22 118.3(7) .
C20 C21 C26 122.7(7) .
C22 C21 C26 118.9(7) .
C23 C22 C21 120.5(8) .
C23 C22 H22 119.8 .
C21 C22 H22 119.8 .
C24 C23 C22 120.2(7) .
C24 C23 H23 119.9 .
C22 C23 H23 119.9 .
C23 C24 C25 121.7(7) .
C23 C24 H24 119.2 .
C25 C24 H24 119.2 .
C24 C25 C20 117.5(7) .
C24 C25 C29 120.7(7) .
C20 C25 C29 121.7(7) .
C28 C26 C27 112.7(7) .
C28 C26 C21 114.0(7) .
C27 C26 C21 109.6(7) .
C28 C26 H26 106.7 .
C27 C26 H26 106.7 .
C21 C26 H26 106.7 .
C26 C27 H27A 109.5 .
C26 C27 H27B 109.5 .
H27A C27 H27B 109.5 .
C26 C27 H27C 109.5 .
H27A C27 H27C 109.5 .
H27B C27 H27C 109.5 .
C26 C28 H28A 109.5 .
C26 C28 H28B 109.5 .
H28A C28 H28B 109.5 .
C26 C28 H28C 109.5 .
H28A C28 H28C 109.5 .
H28B C28 H28C 109.5 .
C31 C29 C30 110.9(7) .
C31 C29 C25 111.9(7) .
C30 C29 C25 110.7(7) .
C31 C29 H29 107.7 .
C30 C29 H29 107.7 .
C25 C29 H29 107.7 .
C29 C30 H30A 109.5 .
C29 C30 H30B 109.5 .
H30A C30 H30B 109.5 .
C29 C30 H30C 109.5 .
H30A C30 H30C 109.5 .
H30B C30 H30C 109.5 .
C29 C31 H31A 109.5 .
C29 C31 H31B 109.5 .
H31A C31 H31B 109.5 .
C29 C31 H31C 109.5 .
H31A C31 H31C 109.5 .
H31B C31 H31C 109.5 .
C46 C41 C42 119.1(8) .
C46 C41 C47 120.1(8) .
C42 C41 C47 120.8(8) .
C41 C42 C43 120.7(9) .
C41 C42 H42 119.7 .
C43 C42 H42 119.7 .
C44 C43 C42 120.0(9) .
C44 C43 H43 120.0 .
C42 C43 H43 120.0 .
C43 C44 C45 120.7(9) .
C43 C44 H44 119.7 .
C45 C44 H44 119.7 .
C44 C45 C46 119.2(9) .
C44 C45 H45 120.4 .
C46 C45 H45 120.4 .
C41 C46 C45 120.3(9) .
C41 C46 H46 119.8 .
C45 C46 H46 119.8 .
C41 C47 H47A 109.5 .
C41 C47 H47B 109.5 .
H47A C47 H47B 109.5 .
C41 C47 H47C 109.5 .
H47A C47 H47C 109.5 .
H47B C47 H47C 109.5 .

loop_
_geom_bond_atom_site_label_1
_geom_bond_atom_site_label_2
_geom_bond_distance
_geom_bond_site_symmetry_2
Sn1 C1 2.165(7) .
Sn1 Sn1 2.6476(12) 2_777
O1 C4 1.368(9) .
O1 C7 1.422(9) .
C1 C6 1.391(10) .
C1 C2 1.420(10) .
C2 C3 1.389(11) .
C2 C20 1.504(11) .
C3 C4 1.394(10) .
C3 H3 0.9500 .
C4 C5 1.394(11) .
C5 C6 1.390(11) .
C5 H5 0.9500 .
C6 C8 1.522(10) .
C7 H7A 0.9800 .
C7 H7B 0.9800 .
C7 H7C 0.9800 .
C8 C9 1.396(10) .
C8 C13 1.408(10) .
C9 C10 1.420(12) .
C9 C14 1.533(10) .
C10 C11 1.380(12) .
C10 H10 0.9500 .
C11 C12 1.372(12) .
C11 H11 0.9500 .
C12 C13 1.399(12) .
C12 H12 0.9500 .
C13 C17 1.520(11) .
C14 C15 1.508(11) .
C14 C16 1.529(11) .
C14 H14 1.0000 .
C15 H15A 0.9800 .
C15 H15B 0.9800 .
C15 H15C 0.9800 .
C16 H16A 0.9800 .
C16 H16B 0.9800 .
C16 H16C 0.9800 .
C17 C19 1.522(11) .
C17 C18 1.538(11) .
C17 H17 1.0000 .
C18 H18A 0.9800 .
C18 H18B 0.9800 .
C18 H18C 0.9800 .
C19 H19A 0.9800 .
C19 H19B 0.9800 .
C19 H19C 0.9800 .
C20 C21 1.382(11) .
C20 C25 1.421(10) .
C21 C22 1.408(10) .
C21 C26 1.518(10) .
C22 C23 1.397(12) .
C22 H22 0.9500 .
C23 C24 1.362(13) .
C23 H23 0.9500 .
C24 C25 1.397(11) .
C24 H24 0.9500 .
C25 C29 1.521(11) .
C26 C28 1.517(12) .
C26 C27 1.518(11) .
C26 H26 1.0000 .
C27 H27A 0.9800 .
C27 H27B 0.9800 .
C27 H27C 0.9800 .
C28 H28A 0.9800 .
C28 H28B 0.9800 .
C28 H28C 0.9800 .
C29 C31 1.509(12) .
C29 C30 1.514(12) .
C29 H29 1.0000 .
C30 H30A 0.9800 .
C30 H30B 0.9800 .
C30 H30C 0.9800 .
C31 H31A 0.9800 .
C31 H31B 0.9800 .
C31 H31C 0.9800 .
C41 C46 1.378(12) .
C41 C42 1.379(11) .
C41 C47 1.504(12) .
C42 C43 1.399(14) .
C42 H42 0.9500 .
C43 C44 1.356(16) .
C43 H43 0.9500 .
C44 C45 1.384(16) .
C44 H44 0.9500 .
C45 C46 1.409(12) .
C45 H45 0.9500 .
C46 H46 0.9500 .
C47 H47A 0.9800 .
C47 H47B 0.9800 .
C47 H47C 0.9800 .

loop_
_geom_torsion_atom_site_label_1
_geom_torsion_atom_site_label_2
_geom_torsion_atom_site_label_3
_geom_torsion_atom_site_label_4
_geom_torsion
_geom_torsion_site_symmetry_1
Sn1 Sn1 C1 C6 -177.9(4) 2_777
Sn1 Sn1 C1 C2 2.6(7) 2_777
C6 C1 C2 C3 0.0(10) .
Sn1 C1 C2 C3 179.5(5) .
C6 C1 C2 C20 -178.4(7) .
Sn1 C1 C2 C20 1.1(9) .
C1 C2 C3 C4 0.3(11) .
C20 C2 C3 C4 178.7(6) .
C7 O1 C4 C3 176.9(7) .
C7 O1 C4 C5 -3.2(11) .
C2 C3 C4 O1 179.6(6) .
C2 C3 C4 C5 -0.4(11) .
O1 C4 C5 C6 -179.8(7) .
C3 C4 C5 C6 0.1(10) .
C4 C5 C6 C1 0.2(11) .
C4 C5 C6 C8 179.6(6) .
C2 C1 C6 C5 -0.3(10) .
Sn1 C1 C6 C5 -179.8(5) .
C2 C1 C6 C8 -179.7(6) .
Sn1 C1 C6 C8 0.8(8) .
C5 C6 C8 C9 -91.4(8) .
C1 C6 C8 C9 88.0(9) .
C5 C6 C8 C13 89.8(9) .
C1 C6 C8 C13 -90.8(8) .
C13 C8 C9 C10 -1.1(11) .
C6 C8 C9 C10 -179.9(7) .
C13 C8 C9 C14 179.3(7) .
C6 C8 C9 C14 0.5(11) .
C8 C9 C10 C11 -1.1(11) .
C14 C9 C10 C11 178.5(7) .
C9 C10 C11 C12 2.0(12) .
C10 C11 C12 C13 -0.8(12) .
C11 C12 C13 C8 -1.4(12) .
C11 C12 C13 C17 179.8(7) .
C9 C8 C13 C12 2.3(11) .
C6 C8 C13 C12 -179.0(7) .
C9 C8 C13 C17 -178.9(7) .
C6 C8 C13 C17 -0.2(11) .
C8 C9 C14 C15 -121.4(9) .
C10 C9 C14 C15 59.0(10) .
C8 C9 C14 C16 114.4(8) .
C10 C9 C14 C16 -65.2(10) .
C12 C13 C17 C19 -50.3(10) .
C8 C13 C17 C19 131.0(8) .
C12 C13 C17 C18 73.4(10) .
C8 C13 C17 C18 -105.3(8) .
C3 C2 C20 C21 -89.1(9) .
C1 C2 C20 C21 89.2(9) .
C3 C2 C20 C25 91.3(9) .
C1 C2 C20 C25 -90.3(9) .
C25 C20 C21 C22 0.7(12) .
C2 C20 C21 C22 -178.8(7) .
C25 C20 C21 C26 -177.2(7) .
C2 C20 C21 C26 3.3(11) .
C20 C21 C22 C23 -1.3(12) .
C26 C21 C22 C23 176.7(7) .
C21 C22 C23 C24 2.1(12) .
C22 C23 C24 C25 -2.1(13) .
C23 C24 C25 C20 1.5(12) .
C23 C24 C25 C29 -175.9(8) .
C21 C20 C25 C24 -0.7(12) .
C2 C20 C25 C24 178.8(7) .
C21 C20 C25 C29 176.6(7) .
C2 C20 C25 C29 -3.8(11) .
C20 C21 C26 C28 -131.2(8) .
C22 C21 C26 C28 50.8(11) .
C20 C21 C26 C27 101.3(9) .
C22 C21 C26 C27 -76.6(9) .
C24 C25 C29 C31 -47.0(11) .
C20 C25 C29 C31 135.7(8) .
C24 C25 C29 C30 77.2(10) .
C20 C25 C29 C30 -100.1(9) .
C46 C41 C42 C43 -2.3(13) .
C47 C41 C42 C43 176.3(9) .
C41 C42 C43 C44 1.7(14) .
C42 C43 C44 C45 -1.0(15) .
C43 C44 C45 C46 0.9(16) .
C42 C41 C46 C45 2.2(13) .
C47 C41 C46 C45 -176.4(9) .
C44 C45 C46 C41 -1.5(15) .
